data_7153175
loop_
_publ_author_name
'Gould, Eoin'
'Lebl, Tomas'
'Slawin, Alexandra M. Z.'
'Reid, Mark'
'Davies, Tony'
'Smith, Andrew D.'

_publ_section_title
;
 The development of highly active acyclic chiral hydrazides for asymmetric
 iminium ion organocatalysis.
;
_journal_issue 45
_journal_name_full 'Organic &amp; biomolecular chemistry'
_journal_page_first 7877
_journal_page_last 7892
_journal_paper_doi 10.1039/c3ob41719k
_journal_volume 11
_journal_year 2013
_chemical_absolute_configuration syn
_chemical_formula_moiety 'C18 H22 F3 N3 O5'
_chemical_formula_sum 'C18 H22 F3 N3 O5'
_chemical_formula_weight 417.38
_space_group_IT_number 4
_symmetry_cell_setting monoclinic
_symmetry_Int_Tables_number 4
_symmetry_space_group_name_Hall 'P 2yb'
_symmetry_space_group_name_H-M 'P 1 21 1'
_atom_sites_solution_hydrogens geom
_atom_sites_solution_primary direct
_atom_sites_solution_secondary difmap
_cell_angle_alpha 90.0000
_cell_angle_beta 92.52(2)
_cell_angle_gamma 90.0000
_cell_formula_units_Z 2
_cell_length_a 4.979(5)
_cell_length_b 10.064(11)
_cell_length_c 19.859(19)
_cell_measurement_reflns_used 1249
_cell_measurement_temperature 173
_cell_measurement_theta_max 68.25
_cell_measurement_theta_min 21.20
_cell_volume 994.1(18)
_computing_cell_refinement 'CrystalClear-SM Expert 2.0 r2'
_computing_data_collection 'CrystalClear-SM Expert 2.0 r2 (Rigaku, 2009)'
_computing_data_reduction 'CrystalClear-SM Expert 2.0 r2'
_computing_molecular_graphics 'CrystalStructure 4.0'
_computing_publication_material 'CrystalStructure 4.0 (Rigaku, 2010)'
_computing_structure_refinement 'SHELXL97 (Sheldrick, 2008)'
_computing_structure_solution 'SIR2004 (Burla, et al., 2005)'
_diffrn_ambient_temperature 173
_diffrn_detector_area_resol_mean 29.257
_diffrn_measured_fraction_theta_full 0.997
_diffrn_measured_fraction_theta_max 0.992
_diffrn_measurement_device_type 'Rigaku Saturn70'
_diffrn_measurement_method \w
_diffrn_radiation_type 'Cu K\a'
_diffrn_radiation_wavelength 1.54187
_diffrn_reflns_av_R_equivalents 0.1984
_diffrn_reflns_limit_h_max 5
_diffrn_reflns_limit_h_min -5
_diffrn_reflns_limit_k_max 11
_diffrn_reflns_limit_k_min -11
_diffrn_reflns_limit_l_max 23
_diffrn_reflns_limit_l_min -23
_diffrn_reflns_number 12602
_diffrn_reflns_theta_full 67.00
_diffrn_reflns_theta_max 68.31
_diffrn_standards_number 0
_exptl_absorpt_coefficient_mu 1.041
_exptl_absorpt_correction_T_max 0.979
_exptl_absorpt_correction_T_min 0.407
_exptl_absorpt_correction_type multi-scan
_exptl_absorpt_process_details 'REQAB (Rigaku, 1998)'
_exptl_crystal_colour colorless
_exptl_crystal_density_diffrn 1.394
_exptl_crystal_density_method 'not measured'
_exptl_crystal_description platelet
_exptl_crystal_F_000 436.00
_exptl_crystal_size_max 0.200
_exptl_crystal_size_mid 0.200
_exptl_crystal_size_min 0.020
_refine_diff_density_max 0.440
_refine_diff_density_min -0.340
_refine_ls_extinction_coef 0.106(14)
_refine_ls_extinction_method SHELXL
_refine_ls_goodness_of_fit_ref 1.197
_refine_ls_hydrogen_treatment mixed
_refine_ls_number_parameters 271
_refine_ls_number_reflns 3418
_refine_ls_number_restraints 3
_refine_ls_R_factor_gt 0.1283
_refine_ls_shift/su_max 0.001
_refine_ls_structure_factor_coef Fsqd
_refine_ls_weighting_details 'w = 1/[\s^2^(Fo^2^)+(0.2000P)^2^+0.0000P] where P=(Fo^2^+2Fc^2^)/3'
_refine_ls_weighting_scheme calc
_refine_ls_wR_factor_ref 0.3614
_reflns_number_gt 2365
_reflns_number_total 3418
_reflns_threshold_expression F^2^>2.0\s(F^2^)
_cod_data_source_file c3ob41719k.txt
_cod_data_source_block 6
_cod_original_cell_volume 994.2(17)
_cod_database_code 7153175

loop_
_symmetry_equiv_pos_site_id
_symmetry_equiv_pos_as_xyz
1 +X,+Y,+Z
2 -X,1/2+Y,-Z

loop_
_atom_site_label
_atom_site_type_symbol
_atom_site_fract_x
_atom_site_fract_y
_atom_site_fract_z
_atom_site_U_iso_or_equiv
_atom_site_adp_type
_atom_site_occupancy
_atom_site_symmetry_multiplicity
_atom_site_calc_flag
_atom_site_refinement_flags
F1 F 0.6063(8) 1.0657(6) 0.6396(3) 0.1218(16) Uani 1.0 2 d .
F2 F 0.8610(9) 0.9410(6) 0.58378(19) 0.1200(15) Uani 1.0 2 d .
F3 F 0.9781(9) 1.1426(6) 0.6047(2) 0.1210(15) Uani 1.0 2 d .
O6 O 0.3760(18) 0.3354(10) 0.7131(4) 0.160(3) Uani 1.0 2 d .
O7 O 0.6905(10) 0.4764(7) 0.7509(2) 0.1112(16) Uani 1.0 2 d .
O15 O 0.4875(8) 0.7245(6) 0.6700(3) 0.1034(14) Uani 1.0 2 d .
O20 O 1.4157(9) 1.0035(7) 0.7986(3) 0.1130(17) Uani 1.0 2 d .
O21 O 1.1614(11) 1.1360(8) 0.8605(3) 0.1260(19) Uani 1.0 2 d .
N1 N 0.6129(11) 0.4524(8) 0.6413(3) 0.1033(17) Uani 1.0 2 d .
N16 N 0.9308(10) 0.7563(7) 0.6909(3) 0.1001(17) Uani 1.0 2 d .
N17 N 0.8945(9) 0.8744(7) 0.7275(3) 0.0969(16) Uani 1.0 2 d .
C2 C 0.7988(12) 0.5625(9) 0.6292(3) 0.0935(17) Uani 1.0 2 d .
C3 C 0.7780(15) 0.5749(10) 0.5542(4) 0.107(2) Uani 1.0 2 d .
C4 C 0.6875(13) 0.4389(10) 0.5288(4) 0.106(2) Uani 1.0 2 d .
C5 C 0.4983(14) 0.3958(11) 0.5797(4) 0.116(3) Uani 1.0 2 d .
C6 C 0.5447(15) 0.4136(9) 0.7009(4) 0.108(2) Uani 1.0 2 d .
C8 C 0.608(3) 0.4529(17) 0.8186(5) 0.161(5) Uani 1.0 2 d .
C9 C 0.770(2) 0.5390(14) 0.8640(4) 0.132(4) Uani 1.0 2 d .
C10 C 0.742(3) 0.6761(16) 0.8617(5) 0.151(5) Uani 1.0 2 d .
C11 C 0.905(3) 0.7594(16) 0.9019(6) 0.147(4) Uani 1.0 2 d .
C12 C 1.090(4) 0.706(3) 0.9456(7) 0.173(5) Uani 1.0 2 d .
C13 C 1.125(3) 0.569(3) 0.9500(7) 0.180(7) Uani 1.0 2 d .
C14 C 0.958(3) 0.4808(17) 0.9077(5) 0.152(4) Uani 1.0 2 d .
C15 C 0.7256(11) 0.6883(8) 0.6662(3) 0.0927(17) Uani 1.0 2 d .
C18 C 1.0082(14) 0.9908(10) 0.6950(4) 0.105(2) Uani 1.0 2 d .
C19 C 1.0145(13) 1.1023(9) 0.7476(4) 0.107(2) Uani 1.0 2 d .
C20 C 1.2283(14) 1.0720(11) 0.8030(4) 0.111(3) Uani 1.0 2 d .
C22 C 1.3589(18) 1.1187(16) 0.9149(4) 0.148(5) Uani 1.0 2 d .
C23 C 0.8609(13) 1.0341(10) 0.6329(4) 0.110(3) Uani 1.0 2 d .
H2 H 0.9857 0.5353 0.6437 0.1122 Uiso 1.0 2 calc R
H3A H 0.9543 0.5987 0.5364 0.1290 Uiso 1.0 2 calc R
H3B H 0.6452 0.6439 0.5403 0.1290 Uiso 1.0 2 calc R
H4A H 0.5968 0.4451 0.4835 0.1268 Uiso 1.0 2 calc R
H4B H 0.8415 0.3769 0.5268 0.1268 Uiso 1.0 2 calc R
H5A H 0.3154 0.4310 0.5693 0.1390 Uiso 1.0 2 calc R
H5B H 0.4898 0.2977 0.5825 0.1390 Uiso 1.0 2 calc R
H8A H 0.6368 0.3585 0.8310 0.1933 Uiso 1.0 2 calc R
H8B H 0.4148 0.4737 0.8219 0.1933 Uiso 1.0 2 calc R
H10 H 0.6086 0.7140 0.8320 0.1811 Uiso 1.0 2 calc R
H11 H 0.8853 0.8531 0.8985 0.1769 Uiso 1.0 2 calc R
H12 H 1.1981 0.7633 0.9737 0.2074 Uiso 1.0 2 calc R
H13 H 1.2580 0.5330 0.9806 0.2166 Uiso 1.0 2 calc R
H14 H 0.9783 0.3870 0.9101 0.1828 Uiso 1.0 2 calc R
H16N H 1.102(11) 0.709(10) 0.696(5) 0.14(4) Uiso 1.0 2 d .
H17N H 0.706(5) 0.848(7) 0.731(4) 0.094(18) Uiso 1.0 2 d .
H18 H 1.1974 0.9698 0.6838 0.1259 Uiso 1.0 2 calc R
H19A H 1.0557 1.1879 0.7258 0.1290 Uiso 1.0 2 calc R
H19B H 0.8363 1.1100 0.7675 0.1290 Uiso 1.0 2 calc R
H22A H 1.5318 1.1545 0.9016 0.1772 Uiso 1.0 2 calc R
H22B H 1.3785 1.0239 0.9252 0.1772 Uiso 1.0 2 calc R
H22C H 1.3009 1.1661 0.9548 0.1772 Uiso 1.0 2 calc R

loop_
_atom_site_aniso_label
_atom_site_aniso_U_11
_atom_site_aniso_U_22
_atom_site_aniso_U_33
_atom_site_aniso_U_12
_atom_site_aniso_U_13
_atom_site_aniso_U_23
F1 0.061(2) 0.188(5) 0.117(3) 0.001(3) 0.0036(16) 0.017(3)
F2 0.093(3) 0.170(4) 0.097(3) -0.007(3) 0.0023(17) -0.003(3)
F3 0.078(3) 0.170(4) 0.115(3) -0.014(3) 0.0139(18) 0.020(3)
O6 0.163(6) 0.175(7) 0.145(5) -0.060(6) 0.057(5) -0.015(4)
O7 0.082(3) 0.166(5) 0.086(3) -0.005(3) 0.015(2) 0.003(3)
O15 0.049(2) 0.145(4) 0.117(3) -0.003(2) 0.0121(18) -0.013(3)
O20 0.051(3) 0.180(5) 0.108(3) 0.003(3) 0.0108(19) -0.010(3)
O21 0.097(4) 0.186(6) 0.096(3) -0.001(4) 0.010(3) -0.019(3)
N1 0.062(3) 0.156(5) 0.093(3) 0.002(3) 0.009(2) 0.008(3)
N16 0.053(3) 0.152(5) 0.095(3) 0.005(3) 0.005(2) -0.010(3)
N17 0.051(3) 0.142(5) 0.098(3) -0.004(3) 0.0114(19) -0.002(3)
C2 0.053(3) 0.141(5) 0.087(4) 0.011(3) 0.009(2) 0.001(3)
C3 0.091(5) 0.136(6) 0.097(4) 0.012(4) 0.017(3) 0.000(4)
C4 0.071(4) 0.152(6) 0.095(4) -0.000(4) 0.007(3) 0.004(4)
C5 0.065(4) 0.172(8) 0.110(5) 0.012(4) 0.005(3) -0.018(5)
C6 0.077(4) 0.128(6) 0.120(5) -0.018(4) 0.024(4) 0.010(4)
C8 0.170(10) 0.224(13) 0.091(5) -0.038(10) 0.026(5) 0.020(6)
C9 0.109(7) 0.203(12) 0.086(5) -0.009(6) 0.019(4) 0.016(5)
C10 0.132(9) 0.216(15) 0.105(6) -0.009(9) 0.012(5) 0.019(7)
C11 0.124(8) 0.198(12) 0.121(7) -0.028(8) 0.011(6) 0.012(7)
C12 0.152(12) 0.239(16) 0.129(8) -0.016(12) 0.021(7) -0.016(10)
C13 0.113(9) 0.31(3) 0.124(8) 0.028(11) 0.021(6) 0.007(11)
C14 0.132(8) 0.211(12) 0.117(7) 0.010(9) 0.034(6) 0.003(7)
C15 0.052(3) 0.141(6) 0.086(3) -0.002(3) 0.007(2) 0.004(3)
C18 0.062(4) 0.159(7) 0.094(4) -0.008(4) 0.010(3) 0.007(4)
C19 0.063(4) 0.155(7) 0.105(4) -0.011(4) 0.013(3) -0.013(4)
C20 0.066(4) 0.172(7) 0.095(4) -0.013(5) 0.017(3) -0.015(4)
C22 0.096(6) 0.246(13) 0.101(5) -0.010(7) 0.000(4) -0.035(6)
C23 0.054(4) 0.172(8) 0.103(4) -0.017(4) 0.004(3) 0.006(4)

loop_
_atom_type_symbol
_atom_type_description
_atom_type_scat_dispersion_real
_atom_type_scat_dispersion_imag
_atom_type_scat_source
C C 0.0181 0.0091
;
International Tables for Crystallography
(1992, Vol. C, Tables 4.2.6.8 and 6.1.1.4)
;
H H 0.0000 0.0000
;
International Tables for Crystallography
(1992, Vol. C, Table 6.1.1.4)
;
F F 0.0727 0.0534
;
International Tables for Crystallography
(1992, Vol. C, Tables 4.2.6.8 and 6.1.1.4)
;
N N 0.0311 0.0180
;
International Tables for Crystallography
(1992, Vol. C, Tables 4.2.6.8 and 6.1.1.4)
;
O O 0.0492 0.0322
;
International Tables for Crystallography
(1992, Vol. C, Tables 4.2.6.8 and 6.1.1.4)
;

loop_
_geom_angle_atom_site_label_1
_geom_angle_atom_site_label_2
_geom_angle_atom_site_label_3
_geom_angle
_geom_angle_publ_flag
C6 O7 C8 116.1(8) yes
C20 O21 C22 112.8(7) yes
C2 N1 C5 112.7(6) yes
C2 N1 C6 124.4(6) yes
C5 N1 C6 122.8(7) yes
N17 N16 C15 121.3(5) yes
N16 N17 C18 112.8(5) yes
N1 C2 C3 102.1(6) yes
N1 C2 C15 112.6(5) yes
C3 C2 C15 113.9(7) yes
C2 C3 C4 105.2(7) yes
C3 C4 C5 103.0(7) yes
N1 C5 C4 103.0(7) yes
O6 C6 O7 121.3(8) yes
O6 C6 N1 126.9(8) yes
O7 C6 N1 111.8(7) yes
O7 C8 C9 107.7(11) yes
C8 C9 C10 121.0(10) yes
C8 C9 C14 118.4(14) yes
C10 C9 C14 120.6(11) yes
C9 C10 C11 121.6(11) yes
C10 C11 C12 119.6(16) yes
C11 C12 C13 120.9(16) yes
C12 C13 C14 120.0(14) yes
C9 C14 C13 117.3(16) yes
O15 C15 N16 123.6(7) yes
O15 C15 C2 121.6(6) yes
N16 C15 C2 114.7(5) yes
N17 C18 C19 106.4(6) yes
N17 C18 C23 114.7(6) yes
C19 C18 C23 110.4(8) yes
C18 C19 C20 109.7(7) yes
O20 C20 O21 124.5(7) yes
O20 C20 C19 126.8(7) yes
O21 C20 C19 108.7(7) yes
F1 C23 F2 105.7(6) yes
F1 C23 F3 106.1(7) yes
F1 C23 C18 115.6(6) yes
F2 C23 F3 104.1(6) yes
F2 C23 C18 112.5(8) yes
F3 C23 C18 111.9(6) yes
N17 N16 H16N 119(6) no
C15 N16 H16N 117(6) no
N16 N17 H17N 87(4) no
C18 N17 H17N 130(4) no
N1 C2 H2 109.330 no
C3 C2 H2 109.328 no
C15 C2 H2 109.329 no
C2 C3 H3A 110.692 no
C2 C3 H3B 110.694 no
C4 C3 H3A 110.699 no
C4 C3 H3B 110.699 no
H3A C3 H3B 108.800 no
C3 C4 H4A 111.165 no
C3 C4 H4B 111.169 no
C5 C4 H4A 111.159 no
C5 C4 H4B 111.165 no
H4A C4 H4B 109.094 no
N1 C5 H5A 111.169 no
N1 C5 H5B 111.169 no
C4 C5 H5A 111.171 no
C4 C5 H5B 111.174 no
H5A C5 H5B 109.105 no
O7 C8 H8A 110.162 no
O7 C8 H8B 110.162 no
C9 C8 H8A 110.150 no
C9 C8 H8B 110.159 no
H8A C8 H8B 108.461 no
C9 C10 H10 119.174 no
C11 C10 H10 119.186 no
C10 C11 H11 120.171 no
C12 C11 H11 120.179 no
C11 C12 H12 119.568 no
C13 C12 H12 119.570 no
C12 C13 H13 120.006 no
C14 C13 H13 120.006 no
C9 C14 H14 121.372 no
C13 C14 H14 121.365 no
N17 C18 H18 108.376 no
C19 C18 H18 108.383 no
C23 C18 H18 108.381 no
C18 C19 H19A 109.730 no
C18 C19 H19B 109.730 no
C20 C19 H19A 109.716 no
C20 C19 H19B 109.715 no
H19A C19 H19B 108.199 no
O21 C22 H22A 109.468 no
O21 C22 H22B 109.472 no
O21 C22 H22C 109.469 no
H22A C22 H22B 109.472 no
H22A C22 H22C 109.471 no
H22B C22 H22C 109.475 no

loop_
_geom_bond_atom_site_label_1
_geom_bond_atom_site_label_2
_geom_bond_distance
_geom_bond_publ_flag
F1 C23 1.319(8) yes
F2 C23 1.353(10) yes
F3 C23 1.370(11) yes
O6 C6 1.184(13) yes
O7 C6 1.360(10) yes
O7 C8 1.443(11) yes
O15 C15 1.246(7) yes
O20 C20 1.167(10) yes
O21 C20 1.366(10) yes
O21 C22 1.438(10) yes
N1 C2 1.470(10) yes
N1 C5 1.445(10) yes
N1 C6 1.304(10) yes
N16 N17 1.409(9) yes
N16 C15 1.308(8) yes
N17 C18 1.464(11) yes
C2 C3 1.494(9) yes
C2 C15 1.515(11) yes
C3 C4 1.521(13) yes
C4 C5 1.477(11) yes
C8 C9 1.468(17) yes
C9 C10 1.39(3) yes
C9 C14 1.377(16) yes
C10 C11 1.392(18) yes
C11 C12 1.35(2) yes
C12 C13 1.40(4) yes
C13 C14 1.46(3) yes
C18 C19 1.533(12) yes
C18 C23 1.472(10) yes
C19 C20 1.527(10) yes
N16 H16N 0.98(7) no
N17 H17N 0.98(3) no
C2 H2 1.000 no
C3 H3A 0.990 no
C3 H3B 0.990 no
C4 H4A 0.990 no
C4 H4B 0.990 no
C5 H5A 0.990 no
C5 H5B 0.990 no
C8 H8A 0.990 no
C8 H8B 0.990 no
C10 H10 0.950 no
C11 H11 0.950 no
C12 H12 0.950 no
C13 H13 0.950 no
C14 H14 0.950 no
C18 H18 1.000 no
C19 H19A 0.990 no
C19 H19B 0.990 no
C22 H22A 0.980 no
C22 H22B 0.980 no
C22 H22C 0.980 no

loop_
_geom_contact_atom_site_label_1
_geom_contact_atom_site_label_2
_geom_contact_distance
_geom_contact_publ_flag
_geom_contact_site_symmetry_2
F1 O15 3.541(9) no .
F1 N17 2.932(8) no .
F1 C19 2.913(8) no .
F2 O15 3.379(8) no .
F2 N16 2.835(8) no .
F2 N17 2.930(7) no .
F2 C15 3.115(9) no .
F3 C19 2.865(9) no .
O6 C2 3.569(12) no .
O6 C5 2.810(11) no .
O6 C8 2.629(14) no .
O7 O15 3.114(9) no .
O7 N16 3.303(10) no .
O7 C2 2.644(8) no .
O7 C5 3.584(9) no .
O7 C10 2.983(14) no .
O7 C14 3.333(12) no .
O7 C15 2.726(10) no .
O15 N1 2.871(10) no .
O15 N17 2.736(8) no .
O15 C3 3.152(10) no .
O15 C6 3.199(11) no .
O20 N17 3.177(8) no .
O20 C18 2.829(9) no .
O20 C22 2.610(12) no .
N1 N16 3.562(10) no .
N1 C8 3.522(11) no .
N16 C3 3.331(10) no .
N16 C23 3.038(12) no .
N17 C10 3.441(14) no .
N17 C20 2.957(11) no .
C3 C6 3.572(12) no .
C4 C6 3.530(11) no .
C5 C15 3.567(13) no .
C6 C15 2.997(12) no .
C9 C12 2.79(3) no .
C10 C13 2.75(2) no .
C11 C14 2.82(3) no .
C15 C18 3.392(12) no .
F1 F3 3.267(7) no 1_455
F1 O6 3.310(11) no 1_565
F1 O20 3.396(8) no 1_455
F1 C5 3.562(13) no 1_565
F1 C18 3.307(9) no 1_455
F2 C4 3.453(8) no 2_656
F2 C4 3.239(9) no 2_756
F3 F1 3.267(7) no 1_655
F3 O6 3.456(10) no 1_665
F3 C3 3.498(9) no 2_756
F3 C5 3.513(11) no 1_565
O6 F1 3.310(11) no 1_545
O6 F3 3.456(10) no 1_445
O6 C19 3.053(13) no 1_445
O6 C20 3.297(13) no 1_445
O15 N16 2.839(7) no 1_455
O15 N17 3.549(8) no 1_455
O20 F1 3.396(8) no 1_655
O20 N17 3.109(8) no 1_655
O20 C19 3.342(9) no 1_655
N16 O15 2.839(7) no 1_655
N17 O15 3.549(8) no 1_655
N17 O20 3.109(8) no 1_455
C3 F3 3.498(9) no 2_746
C4 F2 3.453(8) no 2_646
C4 F2 3.239(9) no 2_746
C5 F1 3.562(13) no 1_545
C5 F3 3.513(11) no 1_545
C18 F1 3.307(9) no 1_655
C19 O6 3.053(13) no 1_665
C19 O20 3.342(9) no 1_455
C20 O6 3.297(13) no 1_665
F1 H17N 2.88(7) no .
F1 H18 3.1836 no .
F1 H19A 3.0188 no .
F1 H19B 2.7760 no .
F2 H3B 3.2808 no .
F2 H16N 3.41(9) no .
F2 H17N 3.19(7) no .
F2 H18 2.5575 no .
F3 H18 2.5563 no .
F3 H19A 2.4617 no .
F3 H19B 3.3555 no .
O6 H5A 3.0149 no .
O6 H5B 2.7043 no .
O6 H8A 2.6376 no .
O6 H8B 2.5716 no .
O7 H2 2.7057 no .
O7 H10 2.9221 no .
O7 H14 3.5290 no .
O7 H16N 3.32(9) no .
O15 H2 3.1884 no .
O15 H3B 2.8438 no .
O15 H10 3.2493 no .
O15 H16N 3.09(6) no .
O15 H17N 2.02(6) no .
O20 H18 2.5061 no .
O20 H19A 2.9193 no .
O20 H19B 3.1141 no .
O20 H22A 2.5919 no .
O20 H22B 2.5373 no .
O20 H22C 3.5753 no .
O21 H11 3.2643 no .
O21 H19A 2.7538 no .
O21 H19B 2.4161 no .
N1 H3A 3.1163 no .
N1 H3B 2.7920 no .
N1 H4A 3.1325 no .
N1 H4B 2.6969 no .
N16 H2 2.4339 no .
N16 H3A 3.4608 no .
N16 H3B 3.4465 no .
N16 H10 3.3168 no .
N16 H18 2.5328 no .
N17 H10 3.0327 no .
N17 H11 3.4054 no .
N17 H19A 3.2568 no .
N17 H19B 2.5221 no .
C2 H4A 3.2445 no .
C2 H4B 2.7769 no .
C2 H5A 2.9510 no .
C2 H5B 3.1943 no .
C2 H16N 2.46(9) no .
C2 H17N 3.55(7) no .
C3 H5A 2.7483 no .
C3 H5B 3.1980 no .
C3 H16N 3.46(9) no .
C4 H2 2.8379 no .
C5 H2 3.0335 no .
C5 H3A 3.1991 no .
C5 H3B 2.7255 no .
C6 H2 2.7983 no .
C6 H5A 2.8099 no .
C6 H5B 2.6269 no .
C6 H8A 2.6630 no .
C6 H8B 2.5889 no .
C8 H10 2.6414 no .
C8 H14 2.6151 no .
C9 H11 3.2794 no .
C9 H13 3.2808 no .
C10 H8A 3.2916 no .
C10 H8B 2.7049 no .
C10 H12 3.2281 no .
C10 H14 3.2656 no .
C10 H17N 3.12(7) no .
C11 H13 3.2380 no .
C11 H22B 3.5733 no .
C12 H10 3.2190 no .
C12 H14 3.3325 no .
C12 H22B 3.5337 no .
C13 H11 3.2462 no .
C14 H8A 2.4862 no .
C14 H8B 3.1337 no .
C14 H10 3.2508 no .
C14 H12 3.3303 no .
C15 H3A 3.0019 no .
C15 H3B 2.5543 no .
C15 H10 3.3792 no .
C15 H17N 2.06(7) no .
C18 H16N 2.87(10) no .
C19 H17N 3.00(6) no .
C20 H11 3.4145 no .
C20 H18 2.5793 no .
C20 H22A 2.5585 no .
C20 H22B 2.5552 no .
C20 H22C 3.1665 no .
C22 H11 3.5700 no .
C23 H17N 2.83(7) no .
C23 H19A 2.5658 no .
C23 H19B 2.7876 no .
H2 H3A 2.2227 no .
H2 H3B 2.8245 no .
H2 H4B 2.8801 no .
H2 H16N 2.1057 no .
H3A H4A 2.5486 no .
H3A H4B 2.3072 no .
H3A H16N 3.4149 no .
H3B H4A 2.3032 no .
H3B H4B 2.8751 no .
H3B H5A 2.7749 no .
H4A H5A 2.2574 no .
H4A H5B 2.5381 no .
H4B H5A 2.8396 no .
H4B H5B 2.2575 no .
H8A H10 3.5809 no .
H8A H14 2.2810 no .
H8B H10 2.6084 no .
H8B H14 3.3557 no .
H10 H11 2.3332 no .
H10 H17N 2.4834 no .
H11 H12 2.2939 no .
H11 H17N 3.4092 no .
H11 H22B 3.0251 no .
H12 H13 2.3403 no .
H12 H22B 2.9473 no .
H13 H14 2.4273 no .
H16N H17N 2.54(9) no .
H16N H18 2.6809 no .
H17N H18 2.9262 no .
H17N H19B 2.8064 no .
H18 H19A 2.4629 no .
H18 H19B 2.8725 no .
F1 H4A 2.8736 no 2_656
F1 H5B 2.6489 no 1_565
F1 H18 2.4506 no 1_455
F1 H19A 3.5176 no 1_455
F2 H3A 3.0420 no 2_756
F2 H4A 2.5916 no 2_656
F2 H4A 3.0649 no 2_756
F2 H4B 2.7784 no 2_756
F2 H5A 3.1293 no 2_656
F3 H3A 2.8712 no 2_756
F3 H3B 3.5048 no 2_756
F3 H4A 3.4393 no 2_756
F3 H4B 2.8851 no 1_565
F3 H5A 3.4413 no 1_665
F3 H5B 2.9063 no 1_565
F3 H5B 3.0367 no 1_665
O6 H2 3.0804 no 1_455
O6 H19A 2.2015 no 1_445
O6 H19B 3.3685 no 1_545
O7 H19A 3.4732 no 1_545
O15 H2 3.1666 no 1_455
O15 H16N 2.02(6) no 1_455
O15 H18 2.8793 no 1_455
O20 H10 3.1294 no 1_655
O20 H11 3.3597 no 1_655
O20 H17N 2.56(6) no 1_655
O20 H19B 2.4561 no 1_655
O21 H8A 3.4708 no 1_565
O21 H8A 3.3296 no 1_665
O21 H14 2.8745 no 1_565
O21 H22A 3.2787 no 1_455
N1 H2 3.2348 no 1_455
C2 H5A 3.1710 no 1_655
C3 H5A 3.0455 no 1_655
C4 H5A 3.1949 no 1_655
C5 H2 3.2220 no 1_455
C5 H3A 3.4697 no 1_455
C5 H3B 3.5314 no 2_646
C5 H4B 3.3959 no 1_455
C6 H2 3.2030 no 1_455
C6 H19A 3.3822 no 1_445
C6 H19A 3.4303 no 1_545
C8 H22A 3.4545 no 1_445
C9 H8B 3.4150 no 1_655
C9 H13 3.5199 no 1_455
C11 H22C 3.2065 no 2_747
C12 H10 3.5024 no 1_655
C12 H14 3.4247 no 2_757
C12 H22A 3.5403 no 2_847
C12 H22C 2.8646 no 2_747
C12 H22C 3.5702 no 2_847
C13 H8B 3.1285 no 1_655
C13 H22A 3.4498 no 2_847
C13 H22B 3.4515 no 2_847
C13 H22C 3.0628 no 2_747
C13 H22C 3.4947 no 2_847
C14 H8B 2.8998 no 1_655
C14 H12 3.3336 no 2_747
C14 H22C 3.5929 no 2_747
C15 H16N 3.19(6) no 1_455
C20 H8A 3.5581 no 1_665
C20 H19B 3.1613 no 1_655
C22 H8A 3.2735 no 1_665
C22 H12 3.3846 no 2_857
C22 H13 2.8882 no 2_857
C22 H14 3.2978 no 1_565
C23 H3A 3.5847 no 2_756
C23 H4A 3.2985 no 2_656
C23 H5B 3.3608 no 1_565
C23 H18 3.5562 no 1_455
H2 O6 3.0804 no 1_655
H2 O15 3.1666 no 1_655
H2 N1 3.2348 no 1_655
H2 C5 3.2220 no 1_655
H2 C6 3.2030 no 1_655
H2 H5A 2.4879 no 1_655
H3A F2 3.0420 no 2_746
H3A F3 2.8712 no 2_746
H3A C5 3.4697 no 1_655
H3A C23 3.5847 no 2_746
H3A H3B 3.4673 no 1_655
H3A H4B 3.2503 no 2_756
H3A H5A 2.5309 no 1_655
H3B F3 3.5048 no 2_746
H3B C5 3.5314 no 2_656
H3B H3A 3.4673 no 1_455
H3B H4A 3.2891 no 2_656
H3B H4B 3.5868 no 2_656
H3B H5B 2.9420 no 2_656
H4A F1 2.8736 no 2_646
H4A F2 2.5916 no 2_646
H4A F2 3.0649 no 2_746
H4A F3 3.4393 no 2_746
H4A C23 3.2985 no 2_646
H4A H3B 3.2891 no 2_646
H4A H18 3.5288 no 2_746
H4B F2 2.7784 no 2_746
H4B F3 2.8851 no 1_545
H4B C5 3.3959 no 1_655
H4B H3A 3.2503 no 2_746
H4B H3B 3.5868 no 2_646
H4B H5A 2.5304 no 1_655
H4B H5B 3.4593 no 1_655
H5A F2 3.1293 no 2_646
H5A F3 3.4413 no 1_445
H5A C2 3.1710 no 1_455
H5A C3 3.0455 no 1_455
H5A C4 3.1949 no 1_455
H5A H2 2.4879 no 1_455
H5A H3A 2.5309 no 1_455
H5A H4B 2.5304 no 1_455
H5B F1 2.6489 no 1_545
H5B F3 3.0367 no 1_445
H5B F3 2.9063 no 1_545
H5B C23 3.3608 no 1_545
H5B H3B 2.9420 no 2_646
H5B H4B 3.4593 no 1_455
H8A O21 3.3296 no 1_445
H8A O21 3.4708 no 1_545
H8A C20 3.5581 no 1_445
H8A C22 3.2735 no 1_445
H8A H19A 3.4702 no 1_545
H8A H19B 2.9898 no 1_545
H8A H22A 2.5533 no 1_445
H8A H22C 3.5998 no 1_445
H8B C9 3.4150 no 1_455
H8B C13 3.1285 no 1_455
H8B C14 2.8998 no 1_455
H8B H13 3.3334 no 1_455
H8B H14 2.9799 no 1_455
H10 O20 3.1294 no 1_455
H10 C12 3.5024 no 1_455
H10 H12 3.5836 no 1_455
H11 O20 3.3597 no 1_455
H11 H13 3.1143 no 2_757
H11 H22A 3.5088 no 1_455
H11 H22B 3.1185 no 1_455
H12 C14 3.3336 no 2_757
H12 C22 3.3846 no 2_847
H12 H10 3.5836 no 1_655
H12 H14 2.7987 no 2_757
H12 H22A 2.9759 no 2_847
H12 H22C 3.0753 no 2_747
H12 H22C 2.9808 no 2_847
H13 C9 3.5199 no 1_655
H13 C22 2.8882 no 2_847
H13 H8B 3.3334 no 1_655
H13 H11 3.1143 no 2_747
H13 H22A 2.8013 no 2_847
H13 H22B 2.5461 no 2_847
H13 H22C 3.3903 no 2_747
H13 H22C 2.8303 no 2_847
H14 O21 2.8745 no 1_545
H14 C12 3.4247 no 2_747
H14 C22 3.2978 no 1_545
H14 H8B 2.9799 no 1_655
H14 H12 2.7987 no 2_747
H14 H22A 3.2274 no 1_445
H14 H22C 2.8621 no 1_545
H16N O15 2.02(6) no 1_655
H16N C15 3.19(6) no 1_655
H16N H17N 3.36(8) no 1_655
H17N O20 2.56(6) no 1_455
H17N H16N 3.36(8) no 1_455
H17N H18 2.9319 no 1_455
H18 F1 2.4506 no 1_655
H18 O15 2.8793 no 1_655
H18 C23 3.5562 no 1_655
H18 H4A 3.5288 no 2_756
H18 H17N 2.9319 no 1_655
H19A F1 3.5176 no 1_655
H19A O6 2.2015 no 1_665
H19A O7 3.4732 no 1_565
H19A C6 3.4303 no 1_565
H19A C6 3.3822 no 1_665
H19A H8A 3.4702 no 1_565
H19B O6 3.3685 no 1_565
H19B O20 2.4561 no 1_455
H19B C20 3.1613 no 1_455
H19B H8A 2.9898 no 1_565
H19B H22A 3.1531 no 1_455
H22A O21 3.2787 no 1_655
H22A C8 3.4545 no 1_665
H22A C12 3.5403 no 2_857
H22A C13 3.4498 no 2_857
H22A H8A 2.5533 no 1_665
H22A H11 3.5088 no 1_655
H22A H12 2.9759 no 2_857
H22A H13 2.8013 no 2_857
H22A H14 3.2274 no 1_665
H22A H19B 3.1531 no 1_655
H22B C13 3.4515 no 2_857
H22B H11 3.1185 no 1_655
H22B H13 2.5461 no 2_857
H22C C11 3.2065 no 2_757
H22C C12 2.8646 no 2_757
H22C C12 3.5702 no 2_857
H22C C13 3.0628 no 2_757
H22C C13 3.4947 no 2_857
H22C C14 3.5929 no 2_757
H22C H8A 3.5998 no 1_665
H22C H12 3.0753 no 2_757
H22C H12 2.9808 no 2_857
H22C H13 3.3903 no 2_757
H22C H13 2.8303 no 2_857
H22C H14 2.8621 no 1_565

loop_
_geom_hbond_atom_site_label_D
_geom_hbond_atom_site_label_H
_geom_hbond_atom_site_label_A
_geom_hbond_site_symmetry_A
_geom_hbond_distance_DA
_geom_hbond_distance_DH
_geom_hbond_distance_HA
_geom_hbond_angle_DHA
_geom_hbond_publ_flag
N16 H16N O15 1_655 2.839(7) 0.980 2.02(7) 140(8) no
N17 H17N O15 . 2.736(8) 0.980 2.02(3) 128(5) no

loop_
_geom_torsion_atom_site_label_1
_geom_torsion_atom_site_label_2
_geom_torsion_atom_site_label_3
_geom_torsion_atom_site_label_4
_geom_torsion
_geom_torsion_publ_flag
C6 O7 C8 C9 -174.3(8) no
C8 O7 C6 O6 -6.4(12) no
C8 O7 C6 N1 172.6(9) no
C22 O21 C20 O20 4.6(14) no
C22 O21 C20 C19 -177.1(8) no
C2 N1 C5 C4 20.0(8) no
C5 N1 C2 C3 3.1(8) no
C5 N1 C2 C15 125.7(6) no
C2 N1 C6 O6 171.5(7) no
C2 N1 C6 O7 -7.4(11) no
C6 N1 C2 C3 -173.2(7) no
C6 N1 C2 C15 -50.6(9) no
C5 N1 C6 O6 -4.4(13) no
C5 N1 C6 O7 176.6(7) no
C6 N1 C5 C4 -163.7(7) no
N17 N16 C15 O15 3.5(10) no
N17 N16 C15 C2 -179.0(5) no
C15 N16 N17 C18 -117.5(6) no
N16 N17 C18 C19 -166.7(4) no
N16 N17 C18 C23 70.9(7) no
N1 C2 C3 C4 -24.5(7) no
N1 C2 C15 O15 -40.6(8) no
N1 C2 C15 N16 141.9(5) no
C3 C2 C15 O15 75.1(8) no
C3 C2 C15 N16 -102.5(6) no
C15 C2 C3 C4 -146.1(5) no
C2 C3 C4 C5 37.3(7) no
C3 C4 C5 N1 -34.0(8) no
O7 C8 C9 C10 67.1(13) no
O7 C8 C9 C14 -110.8(10) no
C8 C9 C10 C11 -176.4(9) no
C8 C9 C14 C13 177.2(9) no
C10 C9 C14 C13 -0.7(15) no
C14 C9 C10 C11 1.4(15) no
C9 C10 C11 C12 -1.8(16) no
C10 C11 C12 C13 1(2) no
C11 C12 C13 C14 -1(2) no
C12 C13 C14 C9 0.3(18) no
N17 C18 C19 C20 70.5(6) no
N17 C18 C23 F1 58.8(10) no
N17 C18 C23 F2 -62.8(8) no
N17 C18 C23 F3 -179.6(6) no
C19 C18 C23 F1 -61.4(9) no
C19 C18 C23 F2 177.0(5) no
C19 C18 C23 F3 60.2(8) no
C23 C18 C19 C20 -164.4(6) no
C18 C19 C20 O20 23.1(12) no
C18 C19 C20 O21 -155.1(6) no
